data_4063906
loop_
_publ_author_name
'Cabeza, Javier A.'
'Damonte, Marina'
'Garc\'ia-\'Alvarez, Pablo'
'Kennedy, Alan R.'
'P\'erez-Carre\~no, Enrique'

_publ_section_title
;
 Reactivity of [Ru3(CO)12] with a Phosphine-Functionalized
 Imidazol-2-ylidene and Its Imidazolium Salt
;
_journal_issue 4
_journal_name_full Organometallics
_journal_page_first 826
_journal_paper_doi 10.1021/om101021s
_journal_volume 30
_journal_year 2011
_chemical_formula_moiety 'C28 H19 N2 O10 P Ru3'
_chemical_formula_sum 'C28 H19 N2 O10 P Ru3'
_chemical_formula_weight 877.63
_chemical_name_systematic
;
 ?
;
_space_group_IT_number 14
_symmetry_cell_setting monoclinic
_symmetry_space_group_name_Hall '-P 2yn'
_symmetry_space_group_name_H-M 'P 1 21/n 1'
_atom_sites_solution_hydrogens geom
_atom_sites_solution_primary direct
_atom_sites_solution_secondary difmap
_audit_creation_method SHELXL-97
_cell_angle_alpha 90.00
_cell_angle_beta 105.2200(10)
_cell_angle_gamma 90.00
_cell_formula_units_Z 4
_cell_length_a 11.56950(10)
_cell_length_b 15.20040(10)
_cell_length_c 17.93730(10)
_cell_measurement_reflns_used 8727
_cell_measurement_temperature 293(2)
_cell_measurement_theta_max 73.787
_cell_measurement_theta_min 2.9024
_cell_volume 3043.83(4)
_computing_cell_refinement
;
CrysAlisPro, Oxford Diffraction Ltd.,
Version 1.171.33.55 (release 05-01-2010 CrysAlis171 .NET)
(compiled Jan  5 2010,16:28:46)
;
_computing_data_collection
;
CrysAlisPro, Oxford Diffraction Ltd.,
Version 1.171.33.55 (release 05-01-2010 CrysAlis171 .NET)
(compiled Jan  5 2010,16:28:46)
;
_computing_data_reduction
;
CrysAlisPro, Oxford Diffraction Ltd.,
Version 1.171.33.55 (release 05-01-2010 CrysAlis171 .NET)
(compiled Jan  5 2010,16:28:46)
;
_computing_molecular_graphics 'PLATON (Spek, 2008)'
_computing_publication_material 'SHELXL-97 (Sheldrick, 2008)'
_computing_structure_refinement 'SHELXL-97 (Sheldrick, 2008)'
_computing_structure_solution 'DIRDIF-08 (Beurskens et al., 2008)'
_diffrn_ambient_temperature 293(2)
_diffrn_detector_area_resol_mean 8.2640
_diffrn_measured_fraction_theta_full 0.987
_diffrn_measured_fraction_theta_max 0.958
_diffrn_measurement_device_type 'Goniometer Xcalibur, detector: Onyx (Nova)'
_diffrn_radiation_monochromator mirror
_diffrn_radiation_source 'Nova (Cu) X-ray Source'
_diffrn_radiation_type CuK\a
_diffrn_radiation_wavelength 1.54184
_diffrn_reflns_av_R_equivalents 0.0319
_diffrn_reflns_av_sigmaI/netI 0.0297
_diffrn_reflns_limit_h_max 14
_diffrn_reflns_limit_h_min -12
_diffrn_reflns_limit_k_max 18
_diffrn_reflns_limit_k_min -18
_diffrn_reflns_limit_l_max 20
_diffrn_reflns_limit_l_min -21
_diffrn_reflns_number 11147
_diffrn_reflns_theta_full 70.00
_diffrn_reflns_theta_max 73.95
_diffrn_reflns_theta_min 3.87
_exptl_absorpt_coefficient_mu 12.917
_exptl_absorpt_correction_T_max 1.00000
_exptl_absorpt_correction_T_min 0.14511
_exptl_absorpt_correction_type multi-scan
_exptl_absorpt_process_details
;
CrysAlisPro, Oxford Diffraction Ltd.,
Version 1.171.33.55 (release 05-01-2010 CrysAlis171 .NET)
(compiled Jan  5 2010,16:28:46)
Empirical absorption correction using spherical harmonics,
 implemented in SCALE3 ABSPACK scaling algorithm.
;
_exptl_crystal_colour orange
_exptl_crystal_density_diffrn 1.915
_exptl_crystal_density_method 'not measured'
_exptl_crystal_description fragment
_exptl_crystal_F_000 1712
_exptl_crystal_size_max 0.2737
_exptl_crystal_size_mid 0.2037
_exptl_crystal_size_min 0.0754
_refine_diff_density_max 1.010
_refine_diff_density_min -0.984
_refine_diff_density_rms 0.132
_refine_ls_extinction_coef 0.00073(6)
_refine_ls_extinction_expression Fc^*^=kFc[1+0.001xFc^2^\l^3^/sin(2\q)]^-1/4^
_refine_ls_extinction_method SHELXL
_refine_ls_goodness_of_fit_ref 1.045
_refine_ls_hydrogen_treatment constr
_refine_ls_matrix_type full
_refine_ls_number_parameters 398
_refine_ls_number_reflns 5914
_refine_ls_number_restraints 0
_refine_ls_restrained_S_all 1.045
_refine_ls_R_factor_all 0.0407
_refine_ls_R_factor_gt 0.0374
_refine_ls_shift/su_max 0.001
_refine_ls_shift/su_mean 0.000
_refine_ls_structure_factor_coef Fsqd
_refine_ls_weighting_details 'calc w=1/[\s^2^(Fo^2^)+(0.0758P)^2^+2.2154P] where P=(Fo^2^+2Fc^2^)/3'
_refine_ls_weighting_scheme calc
_refine_ls_wR_factor_gt 0.1022
_refine_ls_wR_factor_ref 0.1084
_reflns_number_gt 5406
_reflns_number_total 5914
_reflns_threshold_expression >2\s(I)
_cod_data_source_file om101021s_si_002.cif
_cod_data_source_block md75_3_(compound_1)
_cod_original_sg_symbol_H-M P21/n
_cod_database_code 4063906

loop_
_symmetry_equiv_pos_as_xyz
'x, y, z'
'-x+1/2, y+1/2, -z+1/2'
'-x, -y, -z'
'x-1/2, -y-1/2, z-1/2'

loop_
_atom_site_label
_atom_site_type_symbol
_atom_site_fract_x
_atom_site_fract_y
_atom_site_fract_z
_atom_site_U_iso_or_equiv
_atom_site_adp_type
_atom_site_occupancy
_atom_site_symmetry_multiplicity
_atom_site_calc_flag
_atom_site_refinement_flags
C1 C 0.3409(3) 0.5092(2) 0.3553(2) 0.0335(7) Uani 1 1 d .
C2 C 0.1767(4) 0.5606(3) 0.3881(3) 0.0486(10) Uani 1 1 d .
H2 H 0.1054 0.5612 0.4028 0.058 Uiso 1 1 calc R
C3 C 0.2397(4) 0.6307(3) 0.3758(3) 0.0472(10) Uani 1 1 d .
H3 H 0.2199 0.6895 0.3799 0.057 Uiso 1 1 calc R
C4 C 0.4183(4) 0.6561(3) 0.3268(2) 0.0382(8) Uani 1 1 d .
H4A H 0.4984 0.6313 0.3410 0.046 Uiso 1 1 calc R
H4B H 0.4219 0.7129 0.3519 0.046 Uiso 1 1 calc R
C5 C 0.3803(4) 0.6698(2) 0.2393(2) 0.0370(8) Uani 1 1 d .
H5A H 0.4303 0.7164 0.2279 0.044 Uiso 1 1 calc R
H5B H 0.2990 0.6923 0.2266 0.044 Uiso 1 1 calc R
C6 C 0.1914(4) 0.3988(3) 0.3779(3) 0.0546(11) Uani 1 1 d .
H6A H 0.2541 0.3606 0.4056 0.082 Uiso 1 1 calc R
H6B H 0.1597 0.3768 0.3264 0.082 Uiso 1 1 calc R
H6C H 0.1287 0.4011 0.4038 0.082 Uiso 1 1 calc R
C7 C 0.2335(3) 0.5292(3) 0.1480(2) 0.0375(8) Uani 1 1 d .
C8 C 0.1493(4) 0.5468(4) 0.1882(3) 0.0535(11) Uani 1 1 d .
H8 H 0.1669 0.5871 0.2286 0.064 Uiso 1 1 calc R
C9 C 0.0387(5) 0.5050(5) 0.1692(3) 0.0741(18) Uani 1 1 d .
H9 H -0.0171 0.5173 0.1968 0.089 Uiso 1 1 calc R
C10 C 0.0117(5) 0.4453(5) 0.1094(4) 0.0782(19) Uani 1 1 d .
H10 H -0.0613 0.4159 0.0976 0.094 Uiso 1 1 calc R
C11 C 0.0926(5) 0.4294(4) 0.0673(3) 0.0665(15) Uani 1 1 d .
H11 H 0.0728 0.3907 0.0257 0.080 Uiso 1 1 calc R
C12 C 0.2040(4) 0.4703(3) 0.0861(3) 0.0508(10) Uani 1 1 d .
H12 H 0.2587 0.4585 0.0576 0.061 Uiso 1 1 calc R
C13 C 0.3729(4) 0.6497(3) 0.0862(2) 0.0375(8) Uani 1 1 d .
C14 C 0.2642(4) 0.6695(3) 0.0339(2) 0.0453(9) Uani 1 1 d .
H14 H 0.1941 0.6435 0.0394 0.054 Uiso 1 1 calc R
C15 C 0.2592(5) 0.7275(3) -0.0265(2) 0.0533(11) Uani 1 1 d .
H15 H 0.1859 0.7396 -0.0613 0.064 Uiso 1 1 calc R
C16 C 0.3607(5) 0.7672(3) -0.0355(3) 0.0544(11) Uani 1 1 d .
H16 H 0.3570 0.8058 -0.0762 0.065 Uiso 1 1 calc R
C17 C 0.4691(4) 0.7492(3) 0.0171(3) 0.0549(11) Uani 1 1 d .
H17 H 0.5384 0.7768 0.0121 0.066 Uiso 1 1 calc R
C18 C 0.4753(4) 0.6899(3) 0.0773(3) 0.0453(9) Uani 1 1 d .
H18 H 0.5489 0.6775 0.1116 0.054 Uiso 1 1 calc R
C100 C 0.4606(4) 0.3880(3) 0.1437(3) 0.0459(9) Uani 1 1 d .
C101 C 0.6469(4) 0.5688(3) 0.2708(3) 0.0441(9) Uani 1 1 d .
C102 C 0.6299(5) 0.5007(3) 0.1302(3) 0.0526(11) Uani 1 1 d .
C200 C 0.3665(4) 0.3595(3) 0.2673(2) 0.0437(9) Uani 1 1 d .
C201 C 0.5946(4) 0.5036(3) 0.4110(2) 0.0432(9) Uani 1 1 d .
C202 C 0.4828(4) 0.3487(3) 0.4254(3) 0.0450(9) Uani 1 1 d .
C300 C 0.5746(4) 0.2628(4) 0.2491(3) 0.0615(13) Uani 1 1 d .
C301 C 0.7912(4) 0.4392(4) 0.3639(4) 0.0603(13) Uani 1 1 d .
C302 C 0.8006(4) 0.3275(3) 0.2483(3) 0.0526(11) Uani 1 1 d .
C303 C 0.7152(4) 0.2725(4) 0.3920(3) 0.0586(12) Uani 1 1 d .
N1 N 0.3397(3) 0.5990(2) 0.35598(18) 0.0369(7) Uani 1 1 d .
N2 N 0.2392(3) 0.4865(2) 0.3745(2) 0.0402(7) Uani 1 1 d .
P1 P 0.38294(8) 0.57935(6) 0.17138(5) 0.0308(2) Uani 1 1 d .
Ru1 Ru 0.54623(2) 0.483028(19) 0.206528(16) 0.03241(11) Uani 1 1 d .
Ru2 Ru 0.48051(2) 0.426614(18) 0.343454(16) 0.03312(11) Uani 1 1 d .
Ru3 Ru 0.68522(3) 0.35042(2) 0.306090(19) 0.04052(12) Uani 1 1 d .
O100 O 0.4132(4) 0.3358(3) 0.1020(2) 0.0662(10) Uani 1 1 d .
O101 O 0.7070(4) 0.6243(3) 0.3026(2) 0.0667(10) Uani 1 1 d .
O102 O 0.6817(5) 0.5110(4) 0.0856(3) 0.0992(18) Uani 1 1 d .
O200 O 0.2923(3) 0.3207(3) 0.2269(2) 0.0629(9) Uani 1 1 d .
O201 O 0.6542(3) 0.5488(3) 0.4552(2) 0.0627(9) Uani 1 1 d .
O202 O 0.4899(4) 0.2996(3) 0.4748(2) 0.0684(10) Uani 1 1 d .
O300 O 0.5210(4) 0.2048(3) 0.2193(3) 0.0939(16) Uani 1 1 d .
O301 O 0.8638(4) 0.4840(3) 0.3996(3) 0.0938(16) Uani 1 1 d .
O302 O 0.8750(4) 0.3163(3) 0.2191(3) 0.0776(12) Uani 1 1 d .
O303 O 0.7315(4) 0.2230(4) 0.4416(3) 0.0959(16) Uani 1 1 d .

loop_
_atom_site_aniso_label
_atom_site_aniso_U_11
_atom_site_aniso_U_22
_atom_site_aniso_U_33
_atom_site_aniso_U_23
_atom_site_aniso_U_13
_atom_site_aniso_U_12
C1 0.0371(18) 0.0355(18) 0.0280(17) 0.0020(14) 0.0085(14) 0.0028(15)
C2 0.044(2) 0.062(3) 0.044(2) 0.008(2) 0.0190(19) 0.010(2)
C3 0.049(2) 0.053(2) 0.042(2) 0.0045(19) 0.0165(18) 0.015(2)
C4 0.045(2) 0.0347(18) 0.0314(18) -0.0032(14) 0.0041(16) -0.0019(16)
C5 0.043(2) 0.0320(18) 0.0358(19) 0.0026(15) 0.0109(16) 0.0026(16)
C6 0.046(2) 0.057(3) 0.063(3) 0.007(2) 0.018(2) -0.008(2)
C7 0.0333(18) 0.043(2) 0.0318(18) 0.0057(15) 0.0011(14) -0.0057(16)
C8 0.038(2) 0.079(3) 0.043(2) 0.002(2) 0.0088(18) -0.006(2)
C9 0.041(3) 0.123(5) 0.059(3) 0.007(3) 0.014(2) -0.021(3)
C10 0.047(3) 0.110(5) 0.068(4) 0.010(3) 0.000(3) -0.038(3)
C11 0.063(3) 0.064(3) 0.057(3) -0.002(2) -0.011(3) -0.021(3)
C12 0.046(2) 0.050(2) 0.049(2) 0.000(2) 0.0000(19) -0.0077(19)
C13 0.042(2) 0.040(2) 0.0314(18) 0.0013(15) 0.0104(15) 0.0020(16)
C14 0.043(2) 0.047(2) 0.040(2) 0.0058(18) 0.0000(17) -0.0021(18)
C15 0.059(3) 0.058(3) 0.035(2) 0.0095(19) -0.0019(19) 0.011(2)
C16 0.075(3) 0.053(3) 0.041(2) 0.0146(19) 0.024(2) 0.014(2)
C17 0.054(2) 0.059(3) 0.058(3) 0.019(2) 0.026(2) 0.006(2)
C18 0.0378(19) 0.055(3) 0.043(2) 0.0142(19) 0.0108(16) 0.0060(18)
C100 0.051(2) 0.045(2) 0.043(2) -0.0038(19) 0.0158(19) 0.0006(19)
C101 0.041(2) 0.045(2) 0.045(2) 0.0022(18) 0.0084(18) 0.0020(18)
C102 0.058(3) 0.058(3) 0.049(3) 0.006(2) 0.028(2) 0.005(2)
C200 0.053(2) 0.038(2) 0.042(2) 0.0013(17) 0.0166(19) -0.0042(18)
C201 0.042(2) 0.049(2) 0.037(2) 0.0067(18) 0.0087(17) 0.0063(18)
C202 0.045(2) 0.044(2) 0.049(2) 0.0093(18) 0.0176(18) 0.0073(18)
C300 0.045(2) 0.056(3) 0.077(3) 0.003(3) 0.004(2) 0.008(2)
C301 0.044(2) 0.054(3) 0.079(4) -0.002(3) 0.010(2) 0.008(2)
C302 0.050(2) 0.052(3) 0.057(3) 0.003(2) 0.017(2) 0.004(2)
C303 0.044(2) 0.064(3) 0.068(3) 0.014(3) 0.014(2) 0.014(2)
N1 0.0389(16) 0.0402(17) 0.0316(15) 0.0008(13) 0.0092(13) 0.0052(14)
N2 0.0387(17) 0.0457(19) 0.0380(17) 0.0046(14) 0.0133(14) 0.0034(14)
P1 0.0298(4) 0.0331(4) 0.0284(4) 0.0006(3) 0.0055(3) 0.0000(3)
Ru1 0.03228(17) 0.03387(18) 0.03179(17) 0.00059(10) 0.00964(12) 0.00217(10)
Ru2 0.03571(17) 0.03237(17) 0.03193(17) 0.00206(10) 0.01001(12) 0.00254(10)
Ru3 0.03298(18) 0.03957(19) 0.0474(2) 0.00317(12) 0.00776(13) 0.00757(11)
O100 0.076(2) 0.059(2) 0.061(2) -0.0240(18) 0.0139(19) -0.0100(19)
O101 0.063(2) 0.057(2) 0.070(2) -0.0125(18) -0.0013(18) -0.0179(18)
O102 0.130(4) 0.096(3) 0.106(4) 0.007(3) 0.092(4) -0.002(3)
O200 0.069(2) 0.066(2) 0.055(2) -0.0116(17) 0.0171(17) -0.0303(19)
O201 0.065(2) 0.064(2) 0.0478(19) -0.0102(17) -0.0068(16) -0.0062(18)
O202 0.070(2) 0.075(2) 0.063(2) 0.035(2) 0.0237(18) 0.0111(19)
O300 0.073(3) 0.056(2) 0.134(4) -0.015(3) -0.006(3) -0.006(2)
O301 0.057(2) 0.082(3) 0.124(4) -0.029(3) -0.008(3) -0.005(2)
O302 0.075(3) 0.083(3) 0.089(3) -0.002(2) 0.047(2) 0.004(2)
O303 0.080(3) 0.115(4) 0.091(3) 0.057(3) 0.020(2) 0.024(3)

loop_
_atom_type_symbol
_atom_type_description
_atom_type_scat_dispersion_real
_atom_type_scat_dispersion_imag
_atom_type_scat_source
C C 0.0181 0.0091 'International Tables Vol C Tables 4.2.6.8 and 6.1.1.4'
H H 0.0000 0.0000 'International Tables Vol C Tables 4.2.6.8 and 6.1.1.4'
N N 0.0311 0.0180 'International Tables Vol C Tables 4.2.6.8 and 6.1.1.4'
P P 0.2955 0.4335 'International Tables Vol C Tables 4.2.6.8 and 6.1.1.4'
Ru Ru 0.0552 3.2960 'International Tables Vol C Tables 4.2.6.8 and 6.1.1.4'
O O 0.0492 0.0322 'International Tables Vol C Tables 4.2.6.8 and 6.1.1.4'

loop_
_geom_angle_atom_site_label_1
_geom_angle_atom_site_label_2
_geom_angle_atom_site_label_3
_geom_angle
N2 C1 N1 103.9(3)
N2 C1 Ru2 128.0(3)
N1 C1 Ru2 127.5(3)
C3 C2 N2 106.5(4)
C2 C3 N1 106.9(4)
N1 C4 C5 114.4(3)
C4 C5 P1 121.8(3)
C8 C7 C12 118.7(4)
C8 C7 P1 123.5(3)
C12 C7 P1 117.8(3)
C7 C8 C9 120.9(5)
C10 C9 C8 119.9(6)
C11 C10 C9 119.8(5)
C10 C11 C12 120.8(5)
C11 C12 C7 119.8(5)
C18 C13 C14 118.5(4)
C18 C13 P1 119.0(3)
C14 C13 P1 122.3(3)
C15 C14 C13 120.7(4)
C16 C15 C14 120.8(4)
C15 C16 C17 119.0(4)
C16 C17 C18 120.6(4)
C13 C18 C17 120.4(4)
O100 C100 Ru1 174.3(4)
O101 C101 Ru1 173.2(4)
O102 C102 Ru1 178.8(6)
O200 C200 Ru2 173.5(4)
O201 C201 Ru2 173.3(4)
O202 C202 Ru2 176.4(4)
O300 C300 Ru3 171.7(5)
O301 C301 Ru3 171.9(5)
O302 C302 Ru3 174.7(5)
O303 C303 Ru3 177.2(6)
C1 N1 C3 111.3(4)
C1 N1 C4 125.9(3)
C3 N1 C4 122.0(4)
C1 N2 C2 111.3(4)
C1 N2 C6 127.7(4)
C2 N2 C6 120.9(4)
C7 P1 C13 101.63(18)
C7 P1 C5 106.42(19)
C13 P1 C5 96.13(17)
C7 P1 Ru1 116.56(14)
C13 P1 Ru1 117.17(13)
C5 P1 Ru1 116.13(13)
C102 Ru1 C101 89.6(2)
C102 Ru1 C100 88.0(2)
C101 Ru1 C100 173.49(19)
C102 Ru1 P1 104.24(16)
C101 Ru1 P1 93.24(13)
C100 Ru1 P1 93.22(14)
C102 Ru1 Ru2 163.21(16)
C101 Ru1 Ru2 86.79(14)
C100 Ru1 Ru2 93.73(13)
P1 Ru1 Ru2 92.34(2)
C102 Ru1 Ru3 103.85(16)
C101 Ru1 Ru3 87.18(13)
C100 Ru1 Ru3 87.49(14)
P1 Ru1 Ru3 151.91(3)
Ru2 Ru1 Ru3 59.622(10)
C202 Ru2 C200 94.98(19)
C202 Ru2 C201 91.39(19)
C200 Ru2 C201 173.63(18)
C202 Ru2 C1 98.66(16)
C200 Ru2 C1 89.22(17)
C201 Ru2 C1 89.51(17)
C202 Ru2 Ru3 94.88(13)
C200 Ru2 Ru3 94.27(13)
C201 Ru2 Ru3 85.48(13)
C1 Ru2 Ru3 165.67(10)
C202 Ru2 Ru1 153.99(13)
C200 Ru2 Ru1 80.69(12)
C201 Ru2 Ru1 93.71(13)
C1 Ru2 Ru1 106.86(10)
Ru3 Ru2 Ru1 60.202(10)
C303 Ru3 C302 108.6(2)
C303 Ru3 C301 92.6(3)
C302 Ru3 C301 89.0(2)
C303 Ru3 C300 87.4(2)
C302 Ru3 C300 92.7(2)
C301 Ru3 C300 178.2(2)
C303 Ru3 Ru2 92.76(15)
C302 Ru3 Ru2 158.55(15)
C301 Ru3 Ru2 92.24(15)
C300 Ru3 Ru2 85.95(16)
C303 Ru3 Ru1 152.83(15)
C302 Ru3 Ru1 98.40(15)
C301 Ru3 Ru1 90.91(16)
C300 Ru3 Ru1 88.28(15)
Ru2 Ru3 Ru1 60.176(9)

loop_
_geom_bond_atom_site_label_1
_geom_bond_atom_site_label_2
_geom_bond_distance
C1 N2 1.354(5)
C1 N1 1.365(5)
C1 Ru2 2.100(4)
C2 C3 1.342(7)
C2 N2 1.395(6)
C3 N1 1.384(5)
C4 N1 1.451(5)
C4 C5 1.528(5)
C5 P1 1.843(4)
C6 N2 1.450(6)
C7 C8 1.382(6)
C7 C12 1.398(6)
C7 P1 1.834(4)
C8 C9 1.388(7)
C9 C10 1.376(10)
C10 C11 1.370(10)
C11 C12 1.390(7)
C13 C18 1.379(6)
C13 C14 1.391(6)
C13 P1 1.843(4)
C14 C15 1.386(6)
C15 C16 1.366(8)
C16 C17 1.384(7)
C17 C18 1.393(6)
C100 O100 1.128(6)
C100 Ru1 1.937(5)
C101 O101 1.146(6)
C101 Ru1 1.918(5)
C102 O102 1.129(6)
C102 Ru1 1.892(4)
C200 O200 1.134(6)
C200 Ru2 1.923(4)
C201 O201 1.135(6)
C201 Ru2 1.934(5)
C202 O202 1.144(5)
C202 Ru2 1.883(4)
C300 O300 1.129(7)
C300 Ru3 1.941(6)
C301 O301 1.140(7)
C301 Ru3 1.932(6)
C302 O302 1.132(6)
C302 Ru3 1.925(5)
C303 O303 1.143(7)
C303 Ru3 1.903(5)
P1 Ru1 2.3419(9)
Ru1 Ru2 2.8855(4)
Ru1 Ru3 2.8863(4)
Ru2 Ru3 2.8694(4)
